data_7051397
loop_
_publ_author_name
'Herrmann W. A.'
'Fridgen J.'
'Lobmaier G. M.'
'Spiegler M.'

_publ_section_title
;
First tungsten complexes with 2'-pyridylalcoholate ligands: synthesis,
structure
and application as novel epoxidation catalysts
;
_journal_name_full 'New Journal of Chemistry'
_journal_year 1999
_chemical_formula_sum 'C16 H20 N2 O4 W'
_chemical_formula_weight 488.19
_space_group_IT_number 61
_symmetry_cell_setting orthorhombic
_symmetry_space_group_name_Hall '-P 2ac 2ab'
_symmetry_space_group_name_H-M 'P b c a'
_cell_angle_alpha 90.00
_cell_angle_beta 90.00
_cell_angle_gamma 90.00
_cell_formula_units_Z 8
_cell_length_a 14.6650(5)
_cell_length_b 14.5373(7)
_cell_length_c 17.1010(6)
_cell_measurement_temperature 193
_cell_volume 3645.8(3)
_diffrn_ambient_temperature 193
_exptl_crystal_density_diffrn 1.779
_cod_database_code 7051397

loop_
_symmetry_equiv_pos_as_xyz
'x, y, z'
'-x, y+1/2, -z+1/2'
'-x+1/2, -y, z+1/2'
'x+1/2, -y+1/2, -z'
'-x, -y, -z'
'x, -y-1/2, z-1/2'
'x-1/2, y, -z-1/2'
'-x-1/2, y-1/2, z'

loop_
_atom_site_aniso_label
_atom_site_aniso_U_11
_atom_site_aniso_U_22
_atom_site_aniso_U_33
_atom_site_aniso_U_23
_atom_site_aniso_U_13
_atom_site_aniso_U_12
W 0.01964(9) 0.01726(9) 0.02697(10) 0.00037(6) -0.00314(6) 0.00062(5)
O4 0.0374(15) 0.0309(14) 0.0331(16) -0.0041(12) -0.0080(12) 0.0032(12)
O3 0.0256(13) 0.0281(14) 0.0533(18) 0.0046(13) -0.0032(13) -0.0033(11)
O1 0.0288(13) 0.0300(14) 0.0274(15) 0.0007(12) -0.0045(10) 0.0099(11)
O2 0.0213(13) 0.0164(11) 0.0322(15) 0.0003(10) -0.0006(10) 0.0015(10)
N1 0.0233(14) 0.0193(14) 0.0252(17) 0.0031(13) 0.0024(12) 0.0023(11)
N2 0.0312(15) 0.0168(13) 0.0206(16) -0.0001(12) -0.0012(12) -0.0017(13)
C11 0.0329(19) 0.0247(18) 0.028(2) 0.0053(16) 0.0061(16) 0.0070(15)
C12 0.056(3) 0.033(2) 0.032(2) -0.0030(18) 0.008(2) 0.016(2)
C13 0.066(3) 0.039(2) 0.023(2) -0.0013(19) 0.002(2) 0.005(2)
C14 0.038(2) 0.026(2) 0.029(2) 0.0067(17) -0.0059(18) -0.0015(17)
C15 0.0276(18) 0.0179(15) 0.031(2) 0.0062(16) -0.0029(16) -0.0004(14)
C1 0.034(2) 0.038(2) 0.031(2) 0.0019(19) 0.0033(17) 0.0156(18)
C4 0.070(4) 0.045(3) 0.039(3) -0.002(2) -0.001(3) 0.037(3)
C3 0.031(3) 0.081(4) 0.058(3) -0.001(3) 0.007(2) 0.016(3)
C21 0.0253(18) 0.0237(17) 0.0235(18) -0.0071(16) -0.0001(14) -0.0010(15)
C22 0.032(2) 0.040(2) 0.037(2) -0.006(2) 0.0072(18) -0.0083(19)
C23 0.052(3) 0.042(2) 0.037(2) -0.001(2) 0.007(2) -0.026(2)
C24 0.061(3) 0.024(2) 0.034(2) 0.0008(18) 0.001(2) -0.012(2)
C25 0.042(2) 0.0207(17) 0.029(2) -0.0017(17) -0.0024(17) 0.0013(18)
C2 0.0207(17) 0.0266(18) 0.033(2) -0.0077(16) -0.0020(15) 0.0018(15)
C6 0.031(2) 0.036(2) 0.048(3) -0.006(2) -0.012(2) 0.0110(18)
C5 0.037(3) 0.038(2) 0.039(3) -0.019(2) 0.000(2) 0.004(2)

loop_
_atom_site_label
_atom_site_type_symbol
_atom_site_fract_x
_atom_site_fract_y
_atom_site_fract_z
_atom_site_U_iso_or_equiv
_atom_site_thermal_displace_type
_atom_site_occupancy
_atom_site_calc_flag
_atom_site_refinement_flags
_atom_site_disorder_group
W W 0.080952(9) 0.399986(9) 0.160714(8) 0.02129(7) Uani 1 d . .
O4 O 0.09651(19) 0.40526(17) 0.26147(17) 0.0338(6) Uani 1 d . .
O3 O 0.14955(17) 0.48457(18) 0.12136(18) 0.0357(6) Uani 1 d . .
O1 O 0.15290(17) 0.28963(18) 0.14711(14) 0.0287(6) Uani 1 d . .
O2 O -0.03199(16) 0.46498(16) 0.14567(14) 0.0233(5) Uani 1 d . .
N1 N 0.05506(19) 0.34422(19) 0.03419(17) 0.0226(6) Uani 1 d . .
N2 N -0.0407(2) 0.2962(2) 0.18060(17) 0.0229(6) Uani 1 d . .
C11 C 0.1141(3) 0.2783(2) 0.0129(2) 0.0284(8) Uani 1 d . .
C12 C 0.1095(3) 0.2382(3) -0.0609(3) 0.0402(10) Uani 1 d . .
H12 H 0.155(3) 0.197(3) -0.077(2) 0.033(11) Uiso 1 d . .
C13 C 0.0436(4) 0.2664(3) -0.1124(3) 0.0427(11) Uani 1 d . .
H13 H 0.046(4) 0.244(3) -0.164(3) 0.048(13) Uiso 1 d . .
C14 C -0.0158(3) 0.3352(3) -0.0912(2) 0.0311(9) Uani 1 d . .
H14 H -0.059(3) 0.353(3) -0.120(3) 0.035(12) Uiso 1 d . .
C15 C -0.0084(2) 0.3724(2) -0.0175(2) 0.0254(8) Uani 1 d . .
H15 H -0.046(3) 0.422(3) -0.003(2) 0.030(11) Uiso 1 d . .
C1 C 0.1855(3) 0.2559(3) 0.0740(2) 0.0346(10) Uani 1 d . .
C4 C 0.2006(5) 0.1526(4) 0.0822(3) 0.0513(14) Uani 1 d . .
H4A H 0.243(4) 0.141(4) 0.120(4) 0.058(15) Uiso 1 d . .
H4B H 0.145(4) 0.120(3) 0.100(3) 0.043(14) Uiso 1 d . .
H4C H 0.221(3) 0.125(3) 0.039(3) 0.045(14) Uiso 1 d . .
C3 C 0.2736(3) 0.3054(5) 0.0533(4) 0.0564(14) Uani 1 d . .
H3A H 0.322(4) 0.305(4) 0.087(3) 0.071(17) Uiso 1 d . .
H3B H 0.300(4) 0.280(4) 0.007(4) 0.068(17) Uiso 1 d . .
H3C H 0.266(4) 0.370(5) 0.051(3) 0.067(18) Uiso 1 d . .
C21 C -0.1213(2) 0.3383(2) 0.1885(2) 0.0242(8) Uani 1 d . .
C22 C -0.2005(3) 0.2902(3) 0.2067(3) 0.0361(9) Uani 1 d . .
H22 H -0.255(3) 0.322(3) 0.209(3) 0.048(13) Uiso 1 d . .
C23 C -0.1939(3) 0.1949(3) 0.2164(3) 0.0434(11) Uani 1 d . .
H23 H -0.250(3) 0.160(3) 0.229(3) 0.045(13) Uiso 1 d . .
C24 C -0.1118(3) 0.1522(3) 0.2081(3) 0.0396(10) Uani 1 d . .
H24 H -0.104(3) 0.089(3) 0.211(3) 0.050(14) Uiso 1 d . .
C25 C -0.0359(3) 0.2049(3) 0.1904(2) 0.0307(8) Uani 1 d . .
H25 H 0.019(3) 0.178(3) 0.184(2) 0.022(10) Uiso 1 d . .
C2 C -0.1180(2) 0.4421(3) 0.1789(2) 0.0266(8) Uani 1 d . .
C6 C -0.1932(3) 0.4768(3) 0.1234(3) 0.0385(10) Uani 1 d . .
H6A H -0.190(3) 0.544(4) 0.119(3) 0.053(14) Uiso 1 d . .
H6B H -0.187(3) 0.449(3) 0.074(3) 0.033(11) Uiso 1 d . .
H6C H -0.258(3) 0.461(2) 0.1481(19) 0.018(9) Uiso 1 d . .
C5 C -0.1266(3) 0.4881(3) 0.2592(3) 0.0380(10) Uani 1 d . .
H5A H -0.114(4) 0.555(4) 0.259(3) 0.066(16) Uiso 1 d . .
H5B H -0.184(3) 0.476(3) 0.281(3) 0.045(13) Uiso 1 d . .
H5C H -0.078(3) 0.470(3) 0.291(2) 0.025(10) Uiso 1 d . .

loop_
_geom_bond_atom_site_label_1
_geom_bond_atom_site_label_2
_geom_bond_distance
_geom_bond_site_symmetry_2
_geom_bond_publ_flag
W O3 1.725(3) . ?
W O4 1.740(3) . ?
W O2 1.924(2) . ?
W O1 1.934(2) . ?
W N1 2.342(3) . ?
W N2 2.361(3) . ?
O1 C1 1.426(5) . ?
O2 C2 1.422(5) . ?
N1 C11 1.342(5) . ?
N1 C15 1.347(5) . ?
N2 C21 1.338(5) . ?
N2 C25 1.340(5) . ?
C11 C12 1.392(6) . ?
C11 C1 1.515(5) . ?
C12 C13 1.370(7) . ?
C12 H12 0.94(4) . ?
C13 C14 1.375(6) . ?
C13 H13 0.94(5) . ?
C14 C15 1.376(6) . ?
C14 H14 0.84(5) . ?
C15 H15 0.94(4) . ?
C1 C3 1.520(7) . ?
C1 C4 1.524(6) . ?
C4 H4A 0.91(6) . ?
C4 H4B 0.99(5) . ?
C4 H4C 0.90(5) . ?
C3 H3A 0.91(6) . ?
C3 H3B 0.95(6) . ?
C3 H3C 0.95(6) . ?
C21 C22 1.391(5) . ?
C21 C2 1.520(5) . ?
C22 C23 1.398(6) . ?
C22 H22 0.92(5) . ?
C23 C24 1.362(7) . ?
C23 H23 0.99(5) . ?
C24 C25 1.385(6) . ?
C24 H24 0.93(5) . ?
C25 H25 0.90(4) . ?
C2 C5 1.532(6) . ?
C2 C6 1.540(6) . ?
C6 H6A 0.98(5) . ?
C6 H6B 0.94(5) . ?
C6 H6C 1.07(4) . ?
C5 H5A 0.99(6) . ?
C5 H5B 0.94(5) . ?
C5 H5C 0.93(4) . ?
